data_4333129
loop_
_publ_author_name
'Panigati, Monica'
'Donghi, Daniela'
'D'Alfonso, Giuseppe'
'Mercandelli, Pierluigi'
'Sironi, Angelo'
'D'Alfonso, Laura'

_publ_section_title
;
 Luminescent Hydrido-Carbonyl Clusters of Rhenium Containing Bridging
 1,2-Diazine Ligands
;
_journal_issue 26
_journal_name_full 'Inorganic Chemistry'
_journal_page_first 10909
_journal_page_last 10921
_journal_paper_doi 10.1021/ic061467z
_journal_volume 45
_journal_year 2006
_chemical_formula_moiety 'C36 H22 N6 O12 Re4, 3(C H2 Cl2)'
_chemical_formula_sum 'C39 H28 Cl6 N6 O12 Re4'
_chemical_formula_weight 1730.17
_chemical_name_systematic
;
dodecacarbonyltetra-\m-hydrido(\m-phthalazine-\kN2:\kN3)bis(phthalazine-
\kN2)tetrarhenium dichloromethane solvate
;
_space_group_IT_number 15
_symmetry_cell_setting monoclinic
_symmetry_Int_Tables_number 15
_symmetry_space_group_name_Hall '-C 2yc'
_symmetry_space_group_name_H-M 'C 1 2/c 1'
_atom_sites_solution_hydrogens geom
_atom_sites_solution_primary direct
_atom_sites_solution_secondary difmap
_cell_angle_alpha 90.00
_cell_angle_beta 128.62(2)
_cell_angle_gamma 90.00
_cell_formula_units_Z 8
_cell_length_a 38.445(5)
_cell_length_b 13.365(2)
_cell_length_c 24.569(3)
_cell_measurement_reflns_used 15536
_cell_measurement_temperature 295(2)
_cell_measurement_theta_max 29.2
_cell_measurement_theta_min 2.2
_cell_volume 9863(4)
_computing_structure_refinement
;
Sheldrick, G. M. (1997). SHELX97. Universit\"at G\"ottingen, Germany.
;
_computing_structure_solution
;
SIR97: Altomare, A., Burla, M. C., Camalli, M., Cascarano, G. L.,
Giacovazzo, C., Guagliardi, A., Moliterni, A. G. G., Polidori, G. &
Spagna, R. (1999). J. Appl. Cryst. 32, 115-119.
;
_diffrn_ambient_temperature 295(2)
_diffrn_measured_fraction_theta_full 0.997
_diffrn_measured_fraction_theta_max 0.997
_diffrn_measurement_details
;
More than a hemisphere of reciprocal space was scanned by 0.3\% \w steps,
collecting 1650 frames each at 40 s exposure keeping the detector at 3.0 cm
from the sample. Intensity decay was monitored by recollecting the initial 50
frames at the end of data collection and analysing the duplicate reflections.
;
_diffrn_measurement_device_type 'Brucker SMART'
_diffrn_measurement_method '\w scans'
_diffrn_radiation_type MoK\a
_diffrn_radiation_wavelength 0.71073
_diffrn_reflns_av_R_equivalents 0.0480
_diffrn_reflns_av_sigmaI/netI 0.0342
_diffrn_reflns_limit_h_max 45
_diffrn_reflns_limit_h_min -45
_diffrn_reflns_limit_k_max 15
_diffrn_reflns_limit_k_min -15
_diffrn_reflns_limit_l_max 29
_diffrn_reflns_limit_l_min -29
_diffrn_reflns_number 43710
_diffrn_reflns_theta_full 25.0
_diffrn_reflns_theta_max 25.0
_diffrn_reflns_theta_min 2.1
_diffrn_standards_decay_% 10
_exptl_absorpt_coefficient_mu 10.175
_exptl_absorpt_correction_T_max 1.000
_exptl_absorpt_correction_T_min 0.669
_exptl_absorpt_correction_type empirical
_exptl_absorpt_process_details
;
Sheldrick, G. M. (1996). SADABS. Universit\"at G\"ottingen, Germany.
Reflections employed for parameter determination: 28997
Maximum odd and even orders for spherical harmonics: 1 and 4
Effective data to parameter ratio: 13.0
;
_exptl_crystal_colour yellow
_exptl_crystal_density_diffrn 2.330
_exptl_crystal_density_method 'not measured'
_exptl_crystal_F_000 6416
_exptl_crystal_preparation
;
A sample of [Re~4~(\m~3~-H)~4~(CO)~12~] dissolved in dichloromethane
was treated at room temperature with 2 equivalents of phthalazine.
The mixture was left at room temperature overnight. Crystals were isolated
by filtration.
;
_refine_diff_density_max 1.141
_refine_diff_density_min -0.547
_refine_diff_density_rms 0.121
_refine_ls_extinction_method none
_refine_ls_goodness_of_fit_ref 1.034
_refine_ls_hydrogen_treatment constr
_refine_ls_matrix_type full
_refine_ls_number_parameters 524
_refine_ls_number_reflns 8704
_refine_ls_number_restraints 0
_refine_ls_R_factor_all 0.0445
_refine_ls_R_factor_gt 0.0256
_refine_ls_shift/su_max 0.001
_refine_ls_shift/su_mean 0.000
_refine_ls_structure_factor_coef Fsqd
_refine_ls_weighting_details
;
w=1/[\s^2^(Fo^2^)+(0.03P)^2^+1.9P] where P=(Fo^2^+2Fc^2^)/3
;
_refine_ls_weighting_scheme calc
_refine_ls_wR_factor_gt 0.0564
_refine_ls_wR_factor_ref 0.0609
_reflns_number_gt 6699
_reflns_number_total 8704
_reflns_threshold_expression 'I > 2\s(I)'
_cod_data_source_file ic061467zsup1.cif
_cod_data_source_block spikedPHAL(2b)
_cod_original_sg_symbol_H-M 'C 2/c'
_cod_database_code 4333129

loop_
_symmetry_equiv_pos_as_xyz
'x, y, z'
'-x, y, -z+1/2'
'x+1/2, y+1/2, z'
'-x+1/2, y+1/2, -z+1/2'
'-x, -y, -z'
'x, -y, z-1/2'
'-x+1/2, -y+1/2, -z'
'x+1/2, -y+1/2, z-1/2'

loop_
_atom_site_label
_atom_site_type_symbol
_atom_site_fract_x
_atom_site_fract_y
_atom_site_fract_z
_atom_site_U_iso_or_equiv
_atom_site_adp_type
_atom_site_occupancy
_atom_site_symmetry_multiplicity
_atom_site_calc_flag
_atom_site_refinement_flags
Re1 Re 0.270850(8) 0.135432(17) 0.189591(12) 0.03973(7) Uani 1 1 d .
Re2 Re 0.188729(8) 0.147360(17) 0.191556(12) 0.03986(7) Uani 1 1 d .
Re3 Re 0.185387(8) -0.001284(17) 0.085908(12) 0.03749(7) Uani 1 1 d .
Re4 Re 0.131436(9) 0.11212(2) -0.073953(13) 0.04877(8) Uani 1 1 d .
H1 H 0.2468 0.1090 0.2339 0.064(9) Uiso 1 1 calc .
H2 H 0.2254 0.0929 0.0999 0.064(9) Uiso 1 1 calc .
H3 H 0.1570 0.0847 0.1059 0.064(9) Uiso 1 1 calc .
H4 H 0.1520 0.0920 0.0161 0.064(9) Uiso 1 1 calc .
C11 C 0.3181(2) 0.2051(5) 0.2733(4) 0.0558(16) Uani 1 1 d .
C12 C 0.3010(2) 0.1523(5) 0.1503(4) 0.0549(17) Uani 1 1 d .
C13 C 0.3053(2) 0.0158(5) 0.2320(3) 0.0531(16) Uani 1 1 d .
C21 C 0.2137(2) 0.2182(4) 0.2772(4) 0.0492(15) Uani 1 1 d .
C22 C 0.1304(2) 0.1855(5) 0.1578(4) 0.0578(17) Uani 1 1 d .
C23 C 0.18345(19) 0.0328(5) 0.2335(3) 0.0468(15) Uani 1 1 d .
C31 C 0.2089(2) -0.0835(5) 0.0516(3) 0.0552(16) Uani 1 1 d .
C32 C 0.1357(2) -0.0879(5) 0.0467(3) 0.0492(15) Uani 1 1 d .
C33 C 0.21737(19) -0.0778(5) 0.1717(3) 0.0442(14) Uani 1 1 d .
C41 C 0.1903(3) 0.1320(5) -0.0453(4) 0.0623(19) Uani 1 1 d .
C42 C 0.1313(2) 0.2470(6) -0.0497(4) 0.068(2) Uani 1 1 d .
C43 C 0.1052(3) 0.1590(6) -0.1658(4) 0.077(2) Uani 1 1 d .
O11 O 0.34701(17) 0.2434(4) 0.3230(3) 0.0843(16) Uani 1 1 d .
O12 O 0.32045(18) 0.1581(4) 0.1295(3) 0.0877(17) Uani 1 1 d .
O13 O 0.32831(16) -0.0526(4) 0.2584(3) 0.0699(13) Uani 1 1 d .
O21 O 0.22596(17) 0.2554(3) 0.3279(3) 0.0684(13) Uani 1 1 d .
O22 O 0.09592(18) 0.2094(4) 0.1395(3) 0.0940(18) Uani 1 1 d .
O23 O 0.17882(16) -0.0318(4) 0.2586(3) 0.0673(13) Uani 1 1 d .
O31 O 0.22335(18) -0.1316(4) 0.0312(3) 0.0766(15) Uani 1 1 d .
O32 O 0.10593(17) -0.1429(4) 0.0214(3) 0.0748(15) Uani 1 1 d .
O33 O 0.23471(15) -0.1228(3) 0.2213(2) 0.0576(11) Uani 1 1 d .
O41 O 0.22539(19) 0.1425(4) -0.0271(3) 0.0884(18) Uani 1 1 d .
O42 O 0.1299(2) 0.3298(4) -0.0374(3) 0.102(2) Uani 1 1 d .
O43 O 0.0903(2) 0.1936(5) -0.2197(3) 0.124(3) Uani 1 1 d .
N1A N 0.23073(15) 0.2709(3) 0.1424(2) 0.0436(11) Uani 1 1 d .
N2A N 0.19618(15) 0.2770(3) 0.1452(2) 0.0421(11) Uani 1 1 d .
C1A C 0.1734(2) 0.3611(5) 0.1260(3) 0.0502(15) Uani 1 1 d .
H1A H 0.1501 0.3645 0.1281 0.060 Uiso 1 1 calc R
C2A C 0.1822(2) 0.4459(5) 0.1025(3) 0.0551(16) Uani 1 1 d .
C3A C 0.1588(3) 0.5372(5) 0.0856(4) 0.076(2) Uani 1 1 d .
H3A H 0.1370 0.5444 0.0910 0.092 Uiso 1 1 calc R
C4A C 0.1689(3) 0.6151(6) 0.0610(5) 0.095(3) Uani 1 1 d .
H4A H 0.1535 0.6753 0.0489 0.114 Uiso 1 1 calc R
C5A C 0.2023(3) 0.6039(6) 0.0541(4) 0.092(3) Uani 1 1 d .
H5A H 0.2085 0.6574 0.0372 0.110 Uiso 1 1 calc R
C6A C 0.2257(3) 0.5194(5) 0.0711(4) 0.071(2) Uani 1 1 d .
H6A H 0.2477 0.5138 0.0662 0.086 Uiso 1 1 calc R
C7A C 0.2157(2) 0.4385(5) 0.0967(3) 0.0521(16) Uani 1 1 d .
C8A C 0.2388(2) 0.3467(4) 0.1185(3) 0.0505(15) Uani 1 1 d .
H8A H 0.2617 0.3397 0.1156 0.061 Uiso 1 1 calc R
N1B N 0.12901(18) -0.0433(4) -0.1073(3) 0.0579(14) Uani 1 1 d .
N2B N 0.1557(2) -0.0572(5) -0.1270(4) 0.091(2) Uani 1 1 d .
C1B C 0.1585(4) -0.1464(7) -0.1436(6) 0.122(4) Uani 1 1 d .
H1B H 0.1751 -0.1538 -0.1591 0.146 Uiso 1 1 calc R
C2B C 0.1393(3) -0.2344(7) -0.1409(5) 0.100(3) Uani 1 1 d .
C3B C 0.1456(4) -0.3315(8) -0.1540(7) 0.143(5) Uani 1 1 d .
H3B H 0.1642 -0.3427 -0.1654 0.172 Uiso 1 1 calc R
C4B C 0.1250(5) -0.4086(9) -0.1502(7) 0.155(5) Uani 1 1 d .
H4B H 0.1294 -0.4729 -0.1593 0.186 Uiso 1 1 calc R
C5B C 0.0971(4) -0.3945(7) -0.1330(7) 0.132(4) Uani 1 1 d .
H5B H 0.0834 -0.4494 -0.1303 0.158 Uiso 1 1 calc R
C6B C 0.0897(3) -0.3003(7) -0.1200(5) 0.101(3) Uani 1 1 d .
H6B H 0.0706 -0.2910 -0.1093 0.121 Uiso 1 1 calc R
C7B C 0.1110(3) -0.2184(6) -0.1230(4) 0.070(2) Uani 1 1 d .
C8B C 0.1077(2) -0.1183(5) -0.1074(3) 0.0576(17) Uani 1 1 d .
H8B H 0.0889 -0.1057 -0.0965 0.069 Uiso 1 1 calc R
N1C N 0.06662(16) 0.0837(4) -0.0983(3) 0.0534(13) Uani 1 1 d .
N2C N 0.03342(19) 0.0420(5) -0.1622(3) 0.0667(16) Uani 1 1 d .
C1C C -0.0057(2) 0.0293(6) -0.1788(4) 0.072(2) Uani 1 1 d .
H1C H -0.0276 -0.0005 -0.2214 0.087 Uiso 1 1 calc R
C2C C -0.0175(2) 0.0579(6) -0.1365(4) 0.0631(18) Uani 1 1 d .
C3C C -0.0604(2) 0.0456(7) -0.1555(4) 0.080(2) Uani 1 1 d .
H3C H -0.0831 0.0159 -0.1978 0.096 Uiso 1 1 calc R
C4C C -0.0681(3) 0.0770(8) -0.1124(5) 0.100(3) Uani 1 1 d .
H4C H -0.0964 0.0699 -0.1252 0.120 Uiso 1 1 calc R
C5C C -0.0339(3) 0.1210(8) -0.0474(5) 0.121(4) Uani 1 1 d .
H5C H -0.0400 0.1423 -0.0181 0.145 Uiso 1 1 calc R
C6C C 0.0076(3) 0.1321(7) -0.0275(4) 0.097(3) Uani 1 1 d .
H6C H 0.0299 0.1610 0.0153 0.117 Uiso 1 1 calc R
C7C C 0.0166(2) 0.1002(6) -0.0716(4) 0.0630(19) Uani 1 1 d .
C8C C 0.0578(2) 0.1092(5) -0.0569(4) 0.0635(19) Uani 1 1 d .
H8C H 0.0811 0.1358 -0.0138 0.076 Uiso 1 1 calc R

loop_
_atom_site_aniso_label
_atom_site_aniso_U_11
_atom_site_aniso_U_22
_atom_site_aniso_U_33
_atom_site_aniso_U_23
_atom_site_aniso_U_13
_atom_site_aniso_U_12
Re1 0.04321(14) 0.03494(13) 0.04841(15) 0.00161(11) 0.03219(12) 0.00060(10)
Re2 0.04644(14) 0.03872(14) 0.04546(14) -0.00386(11) 0.03408(12) -0.00185(10)
Re3 0.04510(13) 0.03434(13) 0.04282(14) -0.00057(10) 0.03222(11) 0.00058(10)
Re4 0.05872(16) 0.05225(16) 0.04523(15) -0.00170(12) 0.03728(13) -0.00586(12)
C11 0.057(4) 0.047(4) 0.064(5) 0.001(3) 0.038(4) -0.002(3)
C12 0.059(4) 0.047(4) 0.072(5) 0.005(3) 0.048(4) 0.001(3)
C13 0.047(4) 0.062(5) 0.060(4) 0.001(3) 0.038(3) -0.003(3)
C21 0.068(4) 0.040(4) 0.064(4) -0.003(3) 0.053(4) -0.007(3)
C22 0.057(4) 0.058(4) 0.065(5) -0.009(4) 0.042(4) -0.001(3)
C23 0.048(4) 0.054(4) 0.047(4) -0.011(3) 0.033(3) -0.008(3)
C31 0.064(4) 0.056(4) 0.054(4) 0.003(3) 0.041(4) 0.006(3)
C32 0.052(4) 0.060(4) 0.046(4) -0.008(3) 0.036(3) -0.006(3)
C33 0.045(3) 0.042(4) 0.051(4) -0.004(3) 0.033(3) -0.003(3)
C41 0.082(5) 0.064(5) 0.067(5) -0.002(4) 0.059(4) -0.007(4)
C42 0.066(5) 0.078(6) 0.045(4) 0.009(4) 0.027(4) 0.002(4)
C43 0.095(6) 0.086(6) 0.047(5) -0.011(4) 0.042(4) -0.031(5)
O11 0.068(3) 0.074(4) 0.073(4) -0.021(3) 0.025(3) -0.021(3)
O12 0.097(4) 0.094(4) 0.119(5) 0.014(3) 0.090(4) 0.005(3)
O13 0.068(3) 0.058(3) 0.087(4) 0.019(3) 0.050(3) 0.019(3)
O21 0.104(4) 0.059(3) 0.066(3) -0.021(3) 0.065(3) -0.021(3)
O22 0.062(3) 0.109(5) 0.118(5) -0.017(4) 0.059(3) 0.005(3)
O23 0.083(3) 0.059(3) 0.082(3) 0.009(3) 0.063(3) -0.009(3)
O31 0.106(4) 0.069(3) 0.086(4) 0.005(3) 0.075(4) 0.029(3)
O32 0.073(3) 0.081(4) 0.090(4) -0.024(3) 0.060(3) -0.032(3)
O33 0.072(3) 0.049(3) 0.058(3) 0.019(2) 0.044(3) 0.017(2)
O41 0.080(4) 0.117(5) 0.100(4) -0.007(3) 0.071(4) -0.024(3)
O42 0.142(6) 0.055(4) 0.085(4) -0.016(3) 0.058(4) -0.001(4)
O43 0.156(6) 0.133(6) 0.052(4) 0.002(4) 0.050(4) -0.045(5)
N1A 0.049(3) 0.033(3) 0.052(3) 0.001(2) 0.033(3) 0.000(2)
N2A 0.049(3) 0.040(3) 0.046(3) -0.004(2) 0.035(3) 0.001(2)
C1A 0.054(4) 0.051(4) 0.049(4) -0.002(3) 0.034(3) 0.006(3)
C2A 0.064(4) 0.039(4) 0.052(4) 0.000(3) 0.031(4) 0.009(3)
C3A 0.100(6) 0.048(4) 0.088(6) 0.012(4) 0.062(5) 0.024(4)
C4A 0.115(8) 0.042(5) 0.097(7) 0.014(4) 0.051(6) 0.022(5)
C5A 0.122(8) 0.054(5) 0.088(7) 0.017(5) 0.060(6) 0.001(5)
C6A 0.082(5) 0.041(4) 0.081(5) 0.014(4) 0.046(5) 0.002(4)
C7A 0.060(4) 0.040(4) 0.050(4) 0.004(3) 0.031(3) 0.005(3)
C8A 0.059(4) 0.040(4) 0.058(4) 0.002(3) 0.039(4) -0.003(3)
N1B 0.067(4) 0.068(4) 0.061(4) -0.012(3) 0.051(3) -0.009(3)
N2B 0.123(6) 0.086(5) 0.129(6) -0.032(5) 0.111(5) -0.021(4)
C1B 0.160(10) 0.108(8) 0.200(12) -0.073(8) 0.162(10) -0.049(7)
C2B 0.129(8) 0.079(6) 0.141(9) -0.049(6) 0.108(7) -0.024(6)
C3B 0.186(12) 0.087(8) 0.251(15) -0.064(9) 0.183(12) -0.027(8)
C4B 0.209(15) 0.092(9) 0.225(15) -0.053(10) 0.164(13) -0.017(9)
C5B 0.180(12) 0.067(7) 0.196(13) -0.047(7) 0.140(11) -0.043(7)
C6B 0.120(8) 0.079(7) 0.134(9) -0.024(6) 0.093(7) -0.027(6)
C7B 0.081(5) 0.064(5) 0.081(5) -0.021(4) 0.059(5) -0.015(4)
C8B 0.067(4) 0.063(5) 0.063(4) -0.012(4) 0.051(4) -0.010(4)
N1C 0.051(3) 0.064(4) 0.048(3) 0.001(3) 0.033(3) 0.002(3)
N2C 0.057(4) 0.085(5) 0.050(4) -0.009(3) 0.030(3) -0.004(3)
C1C 0.052(4) 0.098(6) 0.055(4) -0.006(4) 0.027(4) -0.007(4)
C2C 0.054(4) 0.074(5) 0.061(5) 0.008(4) 0.036(4) 0.007(4)
C3C 0.053(4) 0.109(7) 0.072(5) -0.008(5) 0.035(4) -0.009(4)
C4C 0.060(5) 0.147(9) 0.107(7) -0.015(7) 0.058(6) -0.006(5)
C5C 0.073(6) 0.204(12) 0.106(8) -0.049(8) 0.066(6) -0.015(7)
C6C 0.065(5) 0.154(9) 0.084(6) -0.043(6) 0.052(5) -0.028(5)
C7C 0.050(4) 0.086(5) 0.052(4) -0.005(4) 0.031(4) -0.002(4)
C8C 0.053(4) 0.081(5) 0.055(4) -0.011(4) 0.033(4) -0.008(4)

loop_
_atom_type_symbol
_atom_type_description
_atom_type_scat_dispersion_real
_atom_type_scat_dispersion_imag
_atom_type_scat_source
C C 0.0033 0.0016 'International Tables Vol C Tables 4.2.6.8 and 6.1.1.4'
H H 0.0000 0.0000 'International Tables Vol C Tables 4.2.6.8 and 6.1.1.4'
N N 0.0061 0.0033 'International Tables Vol C Tables 4.2.6.8 and 6.1.1.4'
O O 0.0106 0.0060 'International Tables Vol C Tables 4.2.6.8 and 6.1.1.4'
Re Re -1.0185 7.2310 'International Tables Vol C Tables 4.2.6.8 and 6.1.1.4'

loop_
_geom_angle_atom_site_label_1
_geom_angle_atom_site_label_2
_geom_angle_atom_site_label_3
_geom_angle
Re2 Re1 Re3 60.337(13)
Re2 Re1 C11 104.04(19)
Re2 Re1 C12 155.6(2)
Re2 Re1 C13 112.85(17)
Re2 Re1 N1A 65.72(12)
Re3 Re1 C11 160.38(19)
Re3 Re1 C12 108.0(2)
Re3 Re1 C13 88.51(19)
Re3 Re1 N1A 90.96(12)
C11 Re1 C12 90.9(3)
C11 Re1 C13 87.2(3)
C11 Re1 N1A 92.8(2)
C12 Re1 C13 86.7(3)
C12 Re1 N1A 94.8(2)
C13 Re1 N1A 178.5(2)
Re1 Re2 Re3 59.806(16)
Re1 Re2 C21 102.59(17)
Re1 Re2 C22 155.5(2)
Re1 Re2 C23 113.84(17)
Re1 Re2 N2A 65.14(12)
Re3 Re2 C21 158.13(18)
Re3 Re2 C22 111.7(2)
Re3 Re2 C23 88.65(17)
Re3 Re2 N2A 91.22(11)
C21 Re2 C22 89.6(3)
C21 Re2 C23 87.3(2)
C21 Re2 N2A 92.4(2)
C22 Re2 C23 87.6(3)
C22 Re2 N2A 93.6(2)
C23 Re2 N2A 178.8(2)
Re1 Re3 Re2 59.857(13)
Re1 Re3 Re4 104.22(2)
Re1 Re3 C31 98.4(2)
Re1 Re3 C32 163.94(17)
Re1 Re3 C33 78.24(17)
Re2 Re3 Re4 109.990(14)
Re2 Re3 C31 156.6(2)
Re2 Re3 C32 107.85(17)
Re2 Re3 C33 76.65(17)
Re4 Re3 C31 82.21(19)
Re4 Re3 C32 89.47(19)
Re4 Re3 C33 173.32(17)
C31 Re3 C32 91.7(3)
C31 Re3 C33 91.3(2)
C32 Re3 C33 89.1(2)
Re3 Re4 C41 84.8(2)
Re3 Re4 C42 100.2(2)
Re3 Re4 C43 171.1(3)
Re3 Re4 N1B 82.26(14)
Re3 Re4 N1C 90.45(13)
C41 Re4 C42 89.3(3)
C41 Re4 C43 91.1(3)
C41 Re4 N1B 91.9(2)
C41 Re4 N1C 175.3(2)
C42 Re4 C43 87.6(3)
C42 Re4 N1B 177.3(3)
C42 Re4 N1C 91.4(3)
C43 Re4 N1B 90.0(3)
C43 Re4 N1C 93.6(3)
N1B Re4 N1C 87.62(19)
Re1 C11 O11 177.5(6)
Re1 C12 O12 176.1(6)
Re1 C13 O13 175.5(5)
Re2 C21 O21 174.2(5)
Re2 C22 O22 177.8(6)
Re2 C23 O23 176.2(5)
Re3 C31 O31 179.0(6)
Re3 C32 O32 177.0(5)
Re3 C33 O33 177.8(5)
Re4 C41 O41 178.5(7)
Re4 C42 O42 177.5(8)
Re4 C43 O43 175.5(7)
Re1 N1A N2A 114.0(3)
Re1 N1A C8A 126.6(4)
N2A N1A C8A 119.1(5)
Re2 N2A N1A 115.1(3)
Re2 N2A C1A 126.1(4)
N1A N2A C1A 118.6(5)
N2A C1A C2A 124.1(6)
C1A C2A C3A 123.1(6)
C1A C2A C7A 117.4(6)
C3A C2A C7A 119.5(6)
C2A C3A C4A 118.7(8)
C3A C4A C5A 120.1(8)
C4A C5A C6A 122.6(8)
C5A C6A C7A 117.9(8)
C2A C7A C6A 121.1(6)
C2A C7A C8A 115.4(6)
C6A C7A C8A 123.5(6)
N1A C8A C7A 125.2(6)
Re4 N1B N2B 112.5(4)
Re4 N1B C8B 127.5(4)
N2B N1B C8B 119.9(6)
N1B N2B C1B 117.4(6)
N2B C1B C2B 127.2(7)
C1B C2B C3B 126.2(8)
C1B C2B C7B 114.5(7)
C3B C2B C7B 119.2(9)
C2B C3B C4B 120.4(10)
C3B C4B C5B 121.3(10)
C4B C5B C6B 120.5(10)
C5B C6B C7B 119.4(9)
C2B C7B C6B 119.2(7)
C2B C7B C8B 116.1(7)
C6B C7B C8B 124.7(7)
N1B C8B C7B 124.6(6)
Re4 N1C N2C 117.8(4)
Re4 N1C C8C 123.0(5)
N2C N1C C8C 119.2(5)
N1C N2C C1C 118.5(6)
N2C C1C C2C 124.8(7)
C1C C2C C3C 124.4(7)
C1C C2C C7C 116.1(6)
C3C C2C C7C 119.5(6)
C2C C3C C4C 119.4(8)
C3C C4C C5C 121.3(8)
C4C C5C C6C 120.4(8)
C5C C6C C7C 119.7(8)
C2C C7C C6C 119.8(6)
C2C C7C C8C 115.7(6)
C6C C7C C8C 124.5(7)
N1C C8C C7C 125.7(6)

loop_
_geom_bond_atom_site_label_1
_geom_bond_atom_site_label_2
_geom_bond_distance
Re1 Re2 3.1915(5)
Re1 Re3 3.1899(8)
Re1 C11 1.933(7)
Re1 C12 1.929(6)
Re1 C13 1.916(7)
Re1 N1A 2.183(5)
Re2 Re3 3.2069(4)
Re2 C21 1.930(7)
Re2 C22 1.911(7)
Re2 C23 1.925(6)
Re2 N2A 2.188(5)
Re3 Re4 3.4433(8)
Re3 C31 1.921(6)
Re3 C32 1.903(6)
Re3 C33 1.941(7)
Re4 C41 1.923(8)
Re4 C42 1.900(9)
Re4 C43 1.914(8)
Re4 N1B 2.214(5)
Re4 N1C 2.202(5)
C11 O11 1.137(7)
C12 O12 1.143(7)
C13 O13 1.150(7)
C21 O21 1.135(7)
C22 O22 1.149(7)
C23 O23 1.138(7)
C31 O31 1.148(7)
C32 O32 1.161(7)
C33 O33 1.129(7)
C41 O41 1.134(8)
C42 O42 1.157(9)
C43 O43 1.160(8)
N1A N2A 1.375(6)
N1A C8A 1.303(7)
N2A C1A 1.318(7)
C1A C2A 1.404(8)
C2A C3A 1.415(9)
C2A C7A 1.388(8)
C3A C4A 1.376(11)
C4A C5A 1.406(12)
C5A C6A 1.337(10)
C6A C7A 1.419(9)
C7A C8A 1.410(8)
N1B N2B 1.392(7)
N1B C8B 1.292(8)
N2B C1B 1.286(10)
C1B C2B 1.414(11)
C2B C3B 1.395(12)
C2B C7B 1.417(10)
C3B C4B 1.338(14)
C4B C5B 1.389(14)
C5B C6B 1.372(12)
C6B C7B 1.398(10)
C7B C8B 1.420(9)
N1C N2C 1.379(7)
N1C C8C 1.301(7)
N2C C1C 1.302(8)
C1C C2C 1.420(9)
C2C C3C 1.416(9)
C2C C7C 1.404(9)
C3C C4C 1.333(10)
C4C C5C 1.415(12)
C5C C6C 1.355(11)
C6C C7C 1.394(10)
C7C C8C 1.395(9)
